data_8102831
loop_
_publ_author_name
'Kwang Ha'

_publ_section_title
;
 Crystal structure of bis(2,2'-dipyridylammonium)
 tetrachloromanganate(II), (C10H10N3)2[MnCl4]
;
_journal_issue 4
_journal_name_full 'Zeitschrift f\"ur Kristallographie - New Crystal Structures'
_journal_page_first 653
_journal_volume 225
_journal_year 2010
_chemical_formula_moiety '2(C10 H10 N3), Cl4 Mn'
_chemical_formula_sum 'C20 H20 Cl4 Mn N6'
_chemical_formula_weight 541.16
_chemical_name_systematic
; 
Bis(2,2'-dipyridylammonium) tetrachloromanganate(II)
;
_space_group_IT_number 15
_symmetry_cell_setting monoclinic
_symmetry_space_group_name_Hall '-C 2yc'
_symmetry_space_group_name_H-M 'C 1 2/c 1'
_atom_sites_solution_hydrogens geom
_atom_sites_solution_primary direct
_atom_sites_solution_secondary difmap
_audit_creation_method SHELXL-97
_cell_angle_alpha 90.00
_cell_angle_beta 101.257(3)
_cell_angle_gamma 90.00
_cell_formula_units_Z 4
_cell_length_a 14.563(2)
_cell_length_b 11.1825(17)
_cell_length_c 14.625(2)
_cell_measurement_reflns_used 2010
_cell_measurement_temperature 200(2)
_cell_measurement_theta_max 27.16
_cell_measurement_theta_min 2.31
_cell_volume 2335.9(6)
_computing_cell_refinement 'SAINT (Bruker, 2000)'
_computing_data_collection 'SMART (Bruker, 2000)'
_computing_data_reduction 'SAINT (Bruker, 2000)'
_computing_molecular_graphics 'ORTEP-III (Farrugia, 1997)'
_computing_publication_material SHELXL97
_computing_structure_refinement 'SHELXL-97 (Sheldrick, 1997)'
_computing_structure_solution 'SHELXS-97 (Sheldrick, 1997)'
_diffrn_ambient_temperature 200(2)
_diffrn_measured_fraction_theta_full 0.991
_diffrn_measured_fraction_theta_max 0.991
_diffrn_measurement_device_type 'Bruker SMART 1000 CCD'
_diffrn_measurement_method '\f and \w scans'
_diffrn_radiation_monochromator graphite
_diffrn_radiation_source 'fine-focus sealed tube'
_diffrn_radiation_type MoK\a
_diffrn_radiation_wavelength 0.71073
_diffrn_reflns_av_R_equivalents 0.0562
_diffrn_reflns_av_sigmaI/netI 0.0775
_diffrn_reflns_limit_h_max 19
_diffrn_reflns_limit_h_min -18
_diffrn_reflns_limit_k_max 11
_diffrn_reflns_limit_k_min -14
_diffrn_reflns_limit_l_max 19
_diffrn_reflns_limit_l_min -19
_diffrn_reflns_number 8479
_diffrn_reflns_theta_full 28.31
_diffrn_reflns_theta_max 28.31
_diffrn_reflns_theta_min 2.31
_diffrn_standards_decay_% 0
_diffrn_standards_interval_count 0
_diffrn_standards_interval_time 0
_diffrn_standards_number 0
_exptl_absorpt_coefficient_mu 1.043
_exptl_absorpt_correction_T_max 1.000
_exptl_absorpt_correction_T_min 0.832
_exptl_absorpt_correction_type multi-scan
_exptl_absorpt_process_details SADABS
_exptl_crystal_colour colorless
_exptl_crystal_density_diffrn 1.539
_exptl_crystal_density_method 'not measured'
_exptl_crystal_description rod
_exptl_crystal_F_000 1100
_exptl_crystal_size_max 0.40
_exptl_crystal_size_mid 0.12
_exptl_crystal_size_min 0.08
_refine_diff_density_max 0.666
_refine_diff_density_min -0.591
_refine_diff_density_rms 0.115
_refine_ls_extinction_method none
_refine_ls_goodness_of_fit_ref 1.069
_refine_ls_hydrogen_treatment constr
_refine_ls_matrix_type full
_refine_ls_number_parameters 141
_refine_ls_number_reflns 2893
_refine_ls_number_restraints 0
_refine_ls_restrained_S_all 1.069
_refine_ls_R_factor_all 0.1231
_refine_ls_R_factor_gt 0.0637
_refine_ls_shift/su_max 0.000
_refine_ls_shift/su_mean 0.000
_refine_ls_structure_factor_coef Fsqd
_refine_ls_weighting_details 'calc w=1/[\s^2^(Fo^2^)+(0.1048P)^2^+0.0000P] where P=(Fo^2^+2Fc^2^)/3'
_refine_ls_weighting_scheme calc
_refine_ls_wR_factor_gt 0.1718
_refine_ls_wR_factor_ref 0.2145
_reflns_number_gt 1623
_reflns_number_total 2893
_reflns_threshold_expression >2sigma(I)
_cod_data_source_file 1267-3157.cff
_cod_data_source_block mncl4
_cod_depositor_comments
;
The following automatic conversions were performed:
'_symmetry_cell_setting' value 'Monoclinic' changed to 'monoclinic'
according to '/home/saulius/struct/CIF-dictionaries/cif_core.dic'
dictionary named 'cif_core.dic' version 2.4.1 from
2010-06-29.

'_exptl_absorpt_correction_type' value 'Multi-scan' changed
to 'multi-scan' according to
'/home/saulius/struct/CIF-dictionaries/cif_core.dic' dictionary named
'cif_core.dic' version 2.4.1 from 2010-06-29.

Automatic conversion script
Id: cif_fix_enum 1555 2011-01-17 13:19:09Z saulius 
;
_cod_original_cell_volume 2336.0(6)
_cod_original_sg_symbol_H-M 'C 2/c'
_cod_database_code 8102831

loop_
_symmetry_equiv_pos_as_xyz
'x, y, z'
'-x, y, -z+1/2'
'x+1/2, y+1/2, z'
'-x+1/2, y+1/2, -z+1/2'
'-x, -y, -z'
'x, -y, z-1/2'
'-x+1/2, -y+1/2, -z'
'x+1/2, -y+1/2, z-1/2'

loop_
_atom_site_label
_atom_site_type_symbol
_atom_site_fract_x
_atom_site_fract_y
_atom_site_fract_z
_atom_site_U_iso_or_equiv
_atom_site_adp_type
_atom_site_occupancy
_atom_site_symmetry_multiplicity
_atom_site_calc_flag
_atom_site_refinement_flags
_atom_site_disorder_assembly
_atom_site_disorder_group
Mn1 Mn 0.0000 0.18312(9) 0.2500 0.0329(3) Uani 1 2 d S . .
Cl1 Cl 0.10776(9) 0.30932(11) 0.34563(9) 0.0450(4) Uani 1 1 d . . .
Cl2 Cl 0.07958(9) 0.06708(11) 0.15449(9) 0.0419(4) Uani 1 1 d . . .
N1 N 0.2679(4) 0.1867(4) -0.1121(4) 0.0603(14) Uani 1 1 d . . .
N2 N 0.4213(3) 0.2044(4) -0.0132(3) 0.0435(11) Uani 1 1 d . . .
H2A H 0.4454 0.2070 -0.0668 0.052 Uiso 1 1 calc R . .
H2B H 0.4052 0.2820 -0.0024 0.052 Uiso 1 1 calc R . .
N3 N 0.5732(4) 0.2569(5) 0.0740(4) 0.0618(14) Uani 1 1 d . . .
C1 C 0.1850(4) 0.1247(5) -0.1306(4) 0.0433(12) Uani 1 1 d . . .
H1 H 0.1363 0.1505 -0.1796 0.052 Uiso 1 1 calc R . .
C2 C 0.1715(4) 0.0254(5) -0.0789(4) 0.0472(14) Uani 1 1 d . . .
H2 H 0.1138 -0.0169 -0.0911 0.057 Uiso 1 1 calc R . .
C3 C 0.2432(4) -0.0107(5) -0.0097(4) 0.0484(14) Uani 1 1 d . . .
H3 H 0.2352 -0.0800 0.0254 0.058 Uiso 1 1 calc R . .
C4 C 0.3250(3) 0.0493(4) 0.0102(3) 0.0284(10) Uani 1 1 d . . .
H4 H 0.3739 0.0228 0.0588 0.034 Uiso 1 1 calc R . .
C5 C 0.3362(3) 0.1457(4) -0.0393(3) 0.0354(11) Uani 1 1 d . . .
C6 C 0.4968(3) 0.1810(4) 0.0559(3) 0.0365(11) Uani 1 1 d . . .
C7 C 0.4958(3) 0.0784(4) 0.1027(3) 0.0253(9) Uani 1 1 d . . .
H7 H 0.4423 0.0281 0.0892 0.030 Uiso 1 1 calc R . .
C8 C 0.5691(3) 0.0458(5) 0.1683(3) 0.0395(12) Uani 1 1 d . . .
H8 H 0.5669 -0.0273 0.2009 0.047 Uiso 1 1 calc R . .
C9 C 0.6469(4) 0.1161(5) 0.1887(4) 0.0457(13) Uani 1 1 d . . .
H9 H 0.6993 0.0924 0.2345 0.055 Uiso 1 1 calc R . .
C10 C 0.6474(4) 0.2239(5) 0.1405(4) 0.0486(14) Uani 1 1 d . . .
H10 H 0.7004 0.2749 0.1546 0.058 Uiso 1 1 calc R . .

loop_
_atom_site_aniso_label
_atom_site_aniso_U_11
_atom_site_aniso_U_22
_atom_site_aniso_U_33
_atom_site_aniso_U_23
_atom_site_aniso_U_13
_atom_site_aniso_U_12
Mn1 0.0350(6) 0.0292(6) 0.0336(6) 0.000 0.0042(4) 0.000
Cl1 0.0423(7) 0.0405(8) 0.0464(8) -0.0046(6) -0.0057(6) -0.0027(6)
Cl2 0.0493(7) 0.0341(7) 0.0448(8) -0.0019(5) 0.0150(6) 0.0022(6)
N1 0.058(3) 0.064(3) 0.058(3) -0.003(3) 0.011(3) 0.007(3)
N2 0.044(2) 0.045(3) 0.040(2) 0.001(2) 0.0076(19) 0.004(2)
N3 0.057(3) 0.069(3) 0.059(3) -0.008(3) 0.010(3) -0.019(3)
C1 0.039(3) 0.047(3) 0.040(3) 0.001(2) -0.002(2) -0.001(3)
C2 0.037(3) 0.059(4) 0.043(3) -0.001(3) 0.004(2) -0.010(3)
C3 0.041(3) 0.056(3) 0.046(3) 0.009(3) 0.003(2) -0.012(3)
C4 0.026(2) 0.034(2) 0.024(2) 0.0042(18) 0.0036(17) -0.0037(19)
C5 0.036(3) 0.036(3) 0.035(3) -0.009(2) 0.007(2) -0.006(2)
C6 0.035(3) 0.043(3) 0.033(3) -0.007(2) 0.010(2) -0.002(2)
C7 0.026(2) 0.026(2) 0.025(2) -0.0039(18) 0.0070(16) -0.0056(18)
C8 0.044(3) 0.039(3) 0.036(3) -0.001(2) 0.009(2) -0.003(2)
C9 0.041(3) 0.056(3) 0.038(3) -0.009(3) 0.005(2) -0.006(3)
C10 0.045(3) 0.062(4) 0.037(3) -0.006(3) 0.004(2) -0.018(3)

loop_
_atom_type_symbol
_atom_type_description
_atom_type_scat_dispersion_real
_atom_type_scat_dispersion_imag
_atom_type_scat_source
C C 0.0033 0.0016 'International Tables Vol C Tables 4.2.6.8 and 6.1.1.4'
H H 0.0000 0.0000 'International Tables Vol C Tables 4.2.6.8 and 6.1.1.4'
Cl Cl 0.1484 0.1585 'International Tables Vol C Tables 4.2.6.8 and 6.1.1.4'
Mn Mn 0.3368 0.7283 'International Tables Vol C Tables 4.2.6.8 and 6.1.1.4'
N N 0.0061 0.0033 'International Tables Vol C Tables 4.2.6.8 and 6.1.1.4'

loop_
_geom_angle_atom_site_label_1
_geom_angle_atom_site_label_2
_geom_angle_atom_site_label_3
_geom_angle
_geom_angle_site_symmetry_1
_geom_angle_site_symmetry_3
_geom_angle_publ_flag
Cl1 Mn1 Cl1 106.42(7) . 2 ?
Cl1 Mn1 Cl2 108.89(5) . 2 ?
Cl1 Mn1 Cl2 109.41(5) 2 2 ?
Cl1 Mn1 Cl2 109.41(5) . . ?
Cl1 Mn1 Cl2 108.89(5) 2 . ?
Cl2 Mn1 Cl2 113.57(7) 2 . ?
C1 N1 C5 117.1(5) . . ?
C6 N2 C5 131.2(4) . . ?
C6 N2 H2A 104.4 . . ?
C5 N2 H2A 104.4 . . ?
C6 N2 H2B 104.4 . . ?
C5 N2 H2B 104.4 . . ?
H2A N2 H2B 105.6 . . ?
C10 N3 C6 118.0(5) . . ?
N1 C1 C2 120.9(5) . . ?
N1 C1 H1 119.6 . . ?
C2 C1 H1 119.6 . . ?
C3 C2 C1 118.3(5) . . ?
C3 C2 H2 120.9 . . ?
C1 C2 H2 120.9 . . ?
C4 C3 C2 121.9(5) . . ?
C4 C3 H3 119.0 . . ?
C2 C3 H3 119.0 . . ?
C5 C4 C3 119.0(5) . . ?
C5 C4 H4 120.5 . . ?
C3 C4 H4 120.5 . . ?
C4 C5 N1 122.8(4) . . ?
C4 C5 N2 115.7(4) . . ?
N1 C5 N2 121.5(5) . . ?
C7 C6 N2 117.1(4) . . ?
C7 C6 N3 121.1(5) . . ?
N2 C6 N3 121.7(5) . . ?
C6 C7 C8 120.9(4) . . ?
C6 C7 H7 119.6 . . ?
C8 C7 H7 119.6 . . ?
C7 C8 C9 120.8(5) . . ?
C7 C8 H8 119.6 . . ?
C9 C8 H8 119.6 . . ?
C8 C9 C10 118.2(5) . . ?
C8 C9 H9 120.9 . . ?
C10 C9 H9 120.9 . . ?
N3 C10 C9 121.0(5) . . ?
N3 C10 H10 119.5 . . ?
C9 C10 H10 119.5 . . ?

loop_
_geom_bond_atom_site_label_1
_geom_bond_atom_site_label_2
_geom_bond_distance
_geom_bond_site_symmetry_2
_geom_bond_publ_flag
Mn1 Cl1 2.3567(14) . ?
Mn1 Cl1 2.3567(14) 2 ?
Mn1 Cl2 2.3686(13) 2 ?
Mn1 Cl2 2.3686(13) . ?
N1 C1 1.372(7) . ?
N1 C5 1.386(7) . ?
N2 C6 1.365(6) . ?
N2 C5 1.388(6) . ?
N2 H2A 0.9200 . ?
N2 H2B 0.9200 . ?
N3 C10 1.356(7) . ?
N3 C6 1.383(7) . ?
C1 C2 1.379(8) . ?
C1 H1 0.9500 . ?
C2 C3 1.366(8) . ?
C2 H2 0.9500 . ?
C3 C4 1.348(6) . ?
C3 H3 0.9500 . ?
C4 C5 1.326(6) . ?
C4 H4 0.9500 . ?
C6 C7 1.338(6) . ?
C7 C8 1.340(6) . ?
C7 H7 0.9500 . ?
C8 C9 1.363(7) . ?
C8 H8 0.9500 . ?
C9 C10 1.398(8) . ?
C9 H9 0.9500 . ?
C10 H10 0.9500 . ?

loop_
_geom_hbond_atom_site_label_D
_geom_hbond_atom_site_label_H
_geom_hbond_atom_site_label_A
_geom_hbond_distance_DH
_geom_hbond_distance_HA
_geom_hbond_distance_DA
_geom_hbond_angle_DHA
_geom_hbond_site_symmetry_A
N2 H2A Cl2 0.92 2.82 3.284(5) 112.2 7

loop_
_geom_torsion_atom_site_label_1
_geom_torsion_atom_site_label_2
_geom_torsion_atom_site_label_3
_geom_torsion_atom_site_label_4
_geom_torsion
_geom_torsion_site_symmetry_1
_geom_torsion_site_symmetry_2
_geom_torsion_site_symmetry_3
_geom_torsion_site_symmetry_4
_geom_torsion_publ_flag
C5 N1 C1 C2 -0.5(8) . . . . ?
N1 C1 C2 C3 -1.0(8) . . . . ?
C1 C2 C3 C4 1.4(9) . . . . ?
C2 C3 C4 C5 -0.3(8) . . . . ?
C3 C4 C5 N1 -1.3(7) . . . . ?
C3 C4 C5 N2 178.4(5) . . . . ?
C1 N1 C5 C4 1.7(7) . . . . ?
C1 N1 C5 N2 -178.0(5) . . . . ?
C6 N2 C5 C4 -0.5(8) . . . . ?
C6 N2 C5 N1 179.1(5) . . . . ?
C5 N2 C6 C7 7.5(8) . . . . ?
C5 N2 C6 N3 -175.5(5) . . . . ?
C10 N3 C6 C7 0.2(7) . . . . ?
C10 N3 C6 N2 -176.7(5) . . . . ?
N2 C6 C7 C8 176.6(4) . . . . ?
N3 C6 C7 C8 -0.4(7) . . . . ?
C6 C7 C8 C9 -0.2(7) . . . . ?
C7 C8 C9 C10 1.0(7) . . . . ?
C6 N3 C10 C9 0.6(8) . . . . ?
C8 C9 C10 N3 -1.2(8) . . . . ?
